data_7224126
loop_
_publ_author_name
'Pal, Sanchari'
'Pal, Tapan K.'
'Bharadwaj, Parimal K.'

_publ_section_title
;
 Solvothermal synthesis of coordination polymers at different temperatures
 and their luminescence studies
;
_journal_issue 10
_journal_name_full CrystEngComm
_journal_page_first 1825
_journal_paper_doi 10.1039/C5CE02540K
_journal_volume 18
_journal_year 2016
_chemical_formula_moiety 'C27 H20 N2 O6 Zn'
_chemical_formula_sum 'C27 H20 N2 O6 Zn'
_chemical_formula_weight 533.82
_chemical_name_systematic
;
 ?
;
_space_group_IT_number 2
_symmetry_cell_setting triclinic
_symmetry_space_group_name_Hall '-P 1'
_symmetry_space_group_name_H-M 'P -1'
_atom_sites_solution_hydrogens geom
_atom_sites_solution_primary direct
_atom_sites_solution_secondary difmap
_audit_creation_method SHELXL-97
_audit_update_record
;
2015-11-19 deposited with the CCDC.
2016-02-03 downloaded from the CCDC.
;
_cell_angle_alpha 85.815(5)
_cell_angle_beta 74.704(5)
_cell_angle_gamma 70.067(5)
_cell_formula_units_Z 2
_cell_length_a 9.415(5)
_cell_length_b 10.117(5)
_cell_length_c 14.657(5)
_cell_measurement_reflns_used 999
_cell_measurement_temperature 100(2)
_cell_measurement_theta_max 25.49
_cell_measurement_theta_min 2.38
_cell_volume 1265.7(10)
_computing_structure_refinement 'SHELXL-97 (Sheldrick, 1997)'
_diffrn_ambient_temperature 100(2)
_diffrn_measured_fraction_theta_full 0.968
_diffrn_measured_fraction_theta_max 0.968
_diffrn_measurement_device_type 'BRUKER SMART APEX'
_diffrn_measurement_method /w-scans
_diffrn_radiation_monochromator graphite
_diffrn_radiation_source 'fine-focus sealed tube'
_diffrn_radiation_type MoK\a
_diffrn_radiation_wavelength 0.71073
_diffrn_reflns_av_R_equivalents 0.0261
_diffrn_reflns_av_sigmaI/netI 0.0590
_diffrn_reflns_limit_h_max 10
_diffrn_reflns_limit_h_min -11
_diffrn_reflns_limit_k_max 12
_diffrn_reflns_limit_k_min -12
_diffrn_reflns_limit_l_max 17
_diffrn_reflns_limit_l_min -15
_diffrn_reflns_number 6817
_diffrn_reflns_theta_full 25.49
_diffrn_reflns_theta_max 25.49
_diffrn_reflns_theta_min 2.38
_exptl_absorpt_coefficient_mu 1.014
_exptl_absorpt_correction_T_max 1
_exptl_absorpt_correction_T_min 0.661141
_exptl_absorpt_correction_type empirical
_exptl_absorpt_process_details sadabs
_exptl_crystal_colour orange
_exptl_crystal_density_diffrn 1.401
_exptl_crystal_density_method 'not measured'
_exptl_crystal_description block
_exptl_crystal_F_000 548
_exptl_crystal_size_max 0.16
_exptl_crystal_size_mid 0.14
_exptl_crystal_size_min 0.12
_platon_squeeze_details
;
;
_refine_diff_density_max 0.794
_refine_diff_density_min -0.442
_refine_diff_density_rms 0.101
_refine_ls_extinction_method none
_refine_ls_goodness_of_fit_ref 1.073
_refine_ls_hydrogen_treatment mixed
_refine_ls_matrix_type full
_refine_ls_number_parameters 325
_refine_ls_number_reflns 4576
_refine_ls_number_restraints 0
_refine_ls_restrained_S_all 1.073
_refine_ls_R_factor_all 0.0629
_refine_ls_R_factor_gt 0.0505
_refine_ls_shift/su_max 0.000
_refine_ls_shift/su_mean 0.000
_refine_ls_structure_factor_coef Fsqd
_refine_ls_weighting_details 'calc w=1/[\s^2^(Fo^2^)+(0.0564P)^2^+1.7298P] where P=(Fo^2^+2Fc^2^)/3'
_refine_ls_weighting_scheme calc
_refine_ls_wR_factor_gt 0.1169
_refine_ls_wR_factor_ref 0.1315
_reflns_number_gt 3820
_reflns_number_total 4576
_reflns_threshold_expression >2sigma(I)
_cod_data_source_file c5ce02540k2.cif
_cod_data_source_block 1
_cod_depositor_comments 'Adding full bibliography for 7224126--7224131.cif.'
_cod_original_cell_volume 1265.8(10)
_cod_original_sg_symbol_H-M P-1
_cod_database_code 7224126

loop_
_symmetry_equiv_pos_as_xyz
'x, y, z'
'-x, -y, -z'

loop_
_atom_site_label
_atom_site_type_symbol
_atom_site_fract_x
_atom_site_fract_y
_atom_site_fract_z
_atom_site_U_iso_or_equiv
_atom_site_adp_type
_atom_site_occupancy
_atom_site_symmetry_multiplicity
_atom_site_calc_flag
_atom_site_refinement_flags
C1 C 0.1602(5) 0.3109(5) -0.0288(3) 0.0348(11) Uani 1 1 d .
H1 H 0.1263 0.4004 -0.0531 0.042 Uiso 1 1 calc R
C2 C 0.0756(6) 0.2231(6) -0.0265(4) 0.0435(12) Uani 1 1 d .
H2 H -0.0150 0.2534 -0.0477 0.052 Uiso 1 1 calc R
C3 C 0.1271(6) 0.0898(5) 0.0076(3) 0.0358(11) Uani 1 1 d .
C4 C 0.2591(5) 0.0493(5) 0.0418(3) 0.0353(11) Uani 1 1 d .
H4 H 0.2953 -0.0401 0.0658 0.042 Uiso 1 1 calc R
C5 C 0.3359(5) 0.1445(4) 0.0394(3) 0.0293(10) Uani 1 1 d .
H5 H 0.4226 0.1188 0.0642 0.035 Uiso 1 1 calc R
C6 C 0.6213(4) 0.3588(4) 0.1306(3) 0.0198(8) Uani 1 1 d .
C7 C 0.6629(4) 0.2780(4) 0.2142(3) 0.0216(8) Uani 1 1 d .
C8 C 0.7031(5) 0.3377(4) 0.2818(3) 0.0279(9) Uani 1 1 d .
H8 H 0.7162 0.4251 0.2716 0.033 Uiso 1 1 calc R
C9 C 0.7237(5) 0.2668(4) 0.3647(3) 0.0287(9) Uani 1 1 d .
H9 H 0.7480 0.3088 0.4101 0.034 Uiso 1 1 calc R
C10 C 0.7089(4) 0.1345(4) 0.3812(3) 0.0220(8) Uani 1 1 d .
C11 C 0.6743(4) 0.0754(4) 0.3107(3) 0.0237(9) Uani 1 1 d .
H11 H 0.6665 -0.0142 0.3192 0.028 Uiso 1 1 calc R
C12 C 0.6512(4) 0.1446(4) 0.2292(3) 0.0225(8) Uani 1 1 d .
H12 H 0.6275 0.1020 0.1837 0.027 Uiso 1 1 calc R
C13 C 0.7204(4) 0.0589(4) 0.4711(3) 0.0224(8) Uani 1 1 d .
C14 C 0.6237(4) 0.1281(4) 0.5564(3) 0.0228(8) Uani 1 1 d .
H14 H 0.5621 0.2219 0.5556 0.027 Uiso 1 1 calc R
C15 C 0.6186(4) 0.0587(4) 0.6421(3) 0.0209(8) Uani 1 1 d .
C16 C 0.7099(5) -0.0828(4) 0.6432(3) 0.0227(8) Uani 1 1 d .
C17 C 0.8054(4) -0.1510(4) 0.5592(3) 0.0214(8) Uani 1 1 d .
H17 H 0.8653 -0.2454 0.5600 0.026 Uiso 1 1 calc R
C18 C 0.8134(4) -0.0805(4) 0.4727(3) 0.0217(8) Uani 1 1 d .
C19 C 0.9289(4) -0.1531(4) 0.3865(3) 0.0197(8) Uani 1 1 d .
C20 C 1.0396(4) -0.0940(4) 0.3358(3) 0.0246(9) Uani 1 1 d .
H20 H 1.0381 -0.0085 0.3561 0.029 Uiso 1 1 calc R
C21 C 1.1511(4) -0.1598(4) 0.2561(3) 0.0233(9) Uani 1 1 d .
H21 H 1.2268 -0.1208 0.2252 0.028 Uiso 1 1 calc R
C22 C 1.1510(4) -0.2848(4) 0.2214(3) 0.0207(8) Uani 1 1 d .
C23 C 1.0391(5) -0.3429(4) 0.2705(3) 0.0237(9) Uani 1 1 d .
H23 H 1.0369 -0.4255 0.2478 0.028 Uiso 1 1 calc R
C24 C 0.9309(5) -0.2798(4) 0.3525(3) 0.0248(9) Uani 1 1 d .
H24 H 0.8590 -0.3217 0.3854 0.030 Uiso 1 1 calc R
C25 C 1.2742(4) -0.3560(4) 0.1359(3) 0.0190(8) Uani 1 1 d .
C26 C 0.7805(6) -0.2899(4) 0.7304(3) 0.0375(11) Uani 1 1 d .
H26A H 0.7665 -0.3215 0.7945 0.056 Uiso 1 1 calc R
H26B H 0.8898 -0.3092 0.7016 0.056 Uiso 1 1 calc R
H26C H 0.7393 -0.3385 0.6956 0.056 Uiso 1 1 calc R
C27 C 0.4495(5) 0.2659(4) 0.7302(3) 0.0325(10) Uani 1 1 d .
H27A H 0.3907 0.2959 0.7938 0.049 Uiso 1 1 calc R
H27B H 0.3798 0.2873 0.6896 0.049 Uiso 1 1 calc R
H27C H 0.5240 0.3140 0.7088 0.049 Uiso 1 1 calc R
N1 N 0.2898(3) 0.2727(3) 0.0026(2) 0.0175(7) Uani 1 1 d .
N2 N 0.0581(4) -0.0238(4) 0.0127(3) 0.0431(10) Uani 1 1 d .
O1 O 0.6669(3) 0.4624(3) 0.10587(18) 0.0232(6) Uani 1 1 d .
O2 O 0.5386(3) 0.3192(3) 0.09100(19) 0.0257(6) Uani 1 1 d .
O3 O 1.2554(3) -0.4553(3) 0.09947(18) 0.0256(6) Uani 1 1 d .
O4 O 1.3892(3) -0.3128(3) 0.10736(19) 0.0264(6) Uani 1 1 d .
O5 O 0.5298(3) 0.1178(3) 0.72774(18) 0.0246(6) Uani 1 1 d .
O6 O 0.7000(3) -0.1422(3) 0.72967(19) 0.0278(6) Uani 1 1 d .
Zn1 Zn 0.41299(5) 0.40701(4) -0.00481(3) 0.01603(15) Uani 1 1 d .

loop_
_atom_site_aniso_label
_atom_site_aniso_U_11
_atom_site_aniso_U_22
_atom_site_aniso_U_33
_atom_site_aniso_U_23
_atom_site_aniso_U_13
_atom_site_aniso_U_12
C1 0.036(3) 0.039(3) 0.041(3) 0.004(2) -0.017(2) -0.022(2)
C2 0.038(3) 0.059(3) 0.049(3) 0.003(3) -0.019(2) -0.029(3)
C3 0.048(3) 0.044(3) 0.027(2) 0.001(2) 0.002(2) -0.038(2)
C4 0.039(3) 0.033(2) 0.038(3) -0.001(2) -0.005(2) -0.020(2)
C5 0.033(2) 0.019(2) 0.035(2) -0.0050(18) -0.0021(19) -0.0104(18)
C6 0.0170(19) 0.024(2) 0.0145(18) -0.0004(15) -0.0034(15) -0.0018(16)
C7 0.0163(19) 0.019(2) 0.026(2) -0.0027(16) -0.0026(16) -0.0029(16)
C8 0.038(2) 0.020(2) 0.025(2) -0.0001(17) -0.0089(19) -0.0075(19)
C9 0.038(2) 0.023(2) 0.026(2) 0.0006(17) -0.0119(19) -0.0093(19)
C10 0.019(2) 0.023(2) 0.019(2) -0.0041(16) -0.0014(16) -0.0028(16)
C11 0.022(2) 0.019(2) 0.025(2) 0.0008(16) -0.0028(17) -0.0033(17)
C12 0.023(2) 0.027(2) 0.018(2) 0.0000(16) -0.0073(16) -0.0077(17)
C13 0.022(2) 0.024(2) 0.020(2) 0.0003(16) -0.0054(16) -0.0063(17)
C14 0.021(2) 0.021(2) 0.025(2) -0.0023(16) -0.0064(16) -0.0039(17)
C15 0.0185(19) 0.028(2) 0.0142(19) -0.0070(15) -0.0003(15) -0.0068(17)
C16 0.026(2) 0.023(2) 0.0158(19) 0.0019(16) -0.0018(16) -0.0076(17)
C17 0.022(2) 0.0174(19) 0.021(2) -0.0001(15) -0.0028(16) -0.0037(16)
C18 0.020(2) 0.021(2) 0.023(2) -0.0017(16) -0.0050(16) -0.0059(17)
C19 0.020(2) 0.020(2) 0.0159(19) -0.0010(15) -0.0037(15) -0.0041(16)
C20 0.021(2) 0.020(2) 0.029(2) -0.0039(17) -0.0051(17) -0.0025(17)
C21 0.0157(19) 0.029(2) 0.023(2) -0.0080(17) -0.0012(16) -0.0062(17)
C22 0.020(2) 0.019(2) 0.022(2) 0.0022(15) -0.0080(16) -0.0025(16)
C23 0.030(2) 0.0147(19) 0.023(2) -0.0017(15) -0.0021(17) -0.0059(17)
C24 0.026(2) 0.020(2) 0.022(2) 0.0023(16) 0.0014(17) -0.0059(17)
C25 0.022(2) 0.0146(19) 0.0179(19) -0.0028(15) -0.0071(16) -0.0014(16)
C26 0.052(3) 0.025(2) 0.023(2) 0.0075(18) -0.002(2) -0.004(2)
C27 0.028(2) 0.034(3) 0.028(2) -0.0108(19) -0.0061(19) 0.000(2)
N1 0.0165(16) 0.0216(17) 0.0144(16) 0.0012(13) -0.0003(12) -0.0092(13)
N2 0.035(2) 0.045(3) 0.044(2) 0.0079(19) -0.0088(19) -0.009(2)
O1 0.0323(16) 0.0195(14) 0.0164(14) 0.0021(11) -0.0068(12) -0.0068(12)
O2 0.0273(15) 0.0317(16) 0.0228(15) 0.0096(12) -0.0129(12) -0.0125(13)
O3 0.0276(15) 0.0209(15) 0.0188(14) -0.0060(11) 0.0051(12) -0.0034(12)
O4 0.0201(14) 0.0313(16) 0.0231(15) -0.0102(12) 0.0008(12) -0.0054(12)
O5 0.0287(15) 0.0240(15) 0.0170(14) -0.0055(11) -0.0009(12) -0.0063(12)
O6 0.0355(17) 0.0255(15) 0.0177(14) 0.0024(11) -0.0034(12) -0.0074(13)
Zn1 0.0172(2) 0.0156(2) 0.0160(2) -0.00058(16) -0.00216(17) -0.00786(18)

loop_
_atom_type_symbol
_atom_type_description
_atom_type_scat_dispersion_real
_atom_type_scat_dispersion_imag
_atom_type_scat_source
C C 0.0033 0.0016 'International Tables Vol C Tables 4.2.6.8 and 6.1.1.4'
H H 0.0000 0.0000 'International Tables Vol C Tables 4.2.6.8 and 6.1.1.4'
N N 0.0061 0.0033 'International Tables Vol C Tables 4.2.6.8 and 6.1.1.4'
O O 0.0106 0.0060 'International Tables Vol C Tables 4.2.6.8 and 6.1.1.4'
Zn Zn 0.2839 1.4301 'International Tables Vol C Tables 4.2.6.8 and 6.1.1.4'

loop_
_geom_angle_atom_site_label_1
_geom_angle_atom_site_label_2
_geom_angle_atom_site_label_3
_geom_angle
_geom_angle_site_symmetry_1
_geom_angle_site_symmetry_3
N1 C1 C2 122.7(4) . .
C3 C2 C1 118.9(4) . .
C2 C3 C4 119.3(4) . .
C2 C3 N2 127.9(4) . .
C4 C3 N2 112.9(4) . .
C3 C4 C5 118.6(4) . .
N1 C5 C4 122.4(4) . .
O1 C6 O2 124.9(3) . .
O1 C6 C7 118.6(3) . .
O2 C6 C7 116.5(3) . .
C12 C7 C8 118.8(4) . .
C12 C7 C6 120.1(3) . .
C8 C7 C6 120.9(3) . .
C9 C8 C7 120.0(4) . .
C8 C9 C10 121.5(4) . .
C11 C10 C9 117.1(4) . .
C11 C10 C13 119.6(4) . .
C9 C10 C13 123.2(4) . .
C12 C11 C10 122.2(4) . .
C11 C12 C7 120.3(4) . .
C18 C13 C14 119.3(4) . .
C18 C13 C10 122.0(4) . .
C14 C13 C10 118.4(3) . .
C15 C14 C13 121.2(4) . .
O5 C15 C14 125.0(4) . .
O5 C15 C16 115.6(3) . .
C14 C15 C16 119.4(3) . .
O6 C16 C17 124.7(4) . .
O6 C16 C15 115.8(3) . .
C17 C16 C15 119.5(3) . .
C16 C17 C18 121.3(4) . .
C13 C18 C17 119.3(4) . .
C13 C18 C19 121.2(3) . .
C17 C18 C19 119.4(3) . .
C20 C19 C24 118.1(3) . .
C20 C19 C18 119.6(3) . .
C24 C19 C18 122.4(3) . .
C21 C20 C19 121.3(4) . .
C20 C21 C22 120.4(4) . .
C23 C22 C21 118.6(4) . .
C23 C22 C25 121.7(3) . .
C21 C22 C25 119.7(3) . .
C24 C23 C22 121.0(4) . .
C23 C24 C19 120.5(4) . .
O3 C25 O4 125.6(3) . .
O3 C25 C22 116.9(3) . .
O4 C25 C22 117.5(3) . .
C1 N1 C5 118.2(3) . .
C1 N1 Zn1 120.8(3) . .
C5 N1 Zn1 121.0(3) . .
N2 N2 C3 107.5(5) 2 .
C6 O1 Zn1 120.0(2) . 2_665
C6 O2 Zn1 133.9(3) . .
C25 O3 Zn1 127.4(2) . 1_645
C25 O4 Zn1 125.7(2) . 2_755
C15 O5 C27 116.7(3) . .
C16 O6 C26 116.0(3) . .
O1 Zn1 O2 160.33(11) 2_665 .
O1 Zn1 O4 87.53(11) 2_665 2_755
O2 Zn1 O4 87.09(12) . 2_755
O1 Zn1 O3 90.83(11) 2_665 1_465
O2 Zn1 O3 88.12(12) . 1_465
O4 Zn1 O3 160.92(11) 2_755 1_465
O1 Zn1 N1 99.27(12) 2_665 .
O2 Zn1 N1 100.35(12) . .
O4 Zn1 N1 101.89(12) 2_755 .
O3 Zn1 N1 97.13(12) 1_465 .
O1 Zn1 Zn1 85.72(8) 2_665 2_665
O2 Zn1 Zn1 74.76(8) . 2_665
O4 Zn1 Zn1 81.18(9) 2_755 2_665
O3 Zn1 Zn1 79.75(9) 1_465 2_665
N1 Zn1 Zn1 174.20(9) . 2_665

loop_
_geom_bond_atom_site_label_1
_geom_bond_atom_site_label_2
_geom_bond_distance
_geom_bond_site_symmetry_2
C1 N1 1.341(5) .
C1 C2 1.374(6) .
C2 C3 1.374(7) .
C3 C4 1.384(7) .
C3 N2 1.489(6) .
C4 C5 1.382(6) .
C5 N1 1.340(5) .
C6 O1 1.258(4) .
C6 O2 1.261(5) .
C6 C7 1.487(5) .
C7 C12 1.388(5) .
C7 C8 1.391(6) .
C8 C9 1.389(6) .
C9 C10 1.390(5) .
C10 C11 1.389(5) .
C10 C13 1.486(5) .
C11 C12 1.370(5) .
C13 C18 1.386(5) .
C13 C14 1.405(5) .
C14 C15 1.390(5) .
C15 O5 1.360(4) .
C15 C16 1.398(6) .
C16 O6 1.357(4) .
C16 C17 1.385(5) .
C17 C18 1.405(5) .
C18 C19 1.478(5) .
C19 C20 1.397(5) .
C19 C24 1.401(5) .
C20 C21 1.378(5) .
C21 C22 1.397(5) .
C22 C23 1.391(5) .
C22 C25 1.493(5) .
C23 C24 1.383(5) .
C25 O3 1.256(4) .
C25 O4 1.263(4) .
C26 O6 1.427(5) .
C27 O5 1.427(5) .
N1 Zn1 2.047(3) .
N2 N2 1.183(7) 2
O1 Zn1 2.033(3) 2_665
O2 Zn1 2.034(3) .
O3 Zn1 2.045(3) 1_645
O4 Zn1 2.039(3) 2_755
Zn1 O1 2.033(3) 2_665
Zn1 O4 2.039(3) 2_755
Zn1 O3 2.045(3) 1_465
Zn1 Zn1 2.9167(13) 2_665

loop_
_platon_squeeze_void_nr
_platon_squeeze_void_average_x
_platon_squeeze_void_average_y
_platon_squeeze_void_average_z
_platon_squeeze_void_volume
_platon_squeeze_void_count_electrons
_platon_squeeze_void_content
1 -0.011 0.500 0.500 116 6 ' '
2 0.021 0.604 0.833 7 0 ' '
3 0.979 0.396 0.167 7 0 ' '
